data_4086375
loop_
_publ_author_name
'Molitor, Sebastian'
'Schwarz, Christopher'
'Gessner, Viktoria H.'

_publ_section_title
;
 Mono- and Bis-Cyclometalated Palladium Complexes: Synthesis,
 Characterization, and Catalytic Activity
;
_journal_issue 2
_journal_name_full Organometallics
_journal_page_first 159
_journal_paper_doi 10.1021/acs.organomet.5b00903
_journal_volume 35
_journal_year 2016
_chemical_formula_sum 'C41 H42 Cl N P2 Pd S Si'
_chemical_formula_weight 812.7
_chemical_name_systematic
;
 ?
;
_space_group_IT_number 14
_symmetry_cell_setting monoclinic
_symmetry_space_group_name_Hall '-P 2ybc'
_symmetry_space_group_name_H-M 'P 1 21/c 1'
_atom_sites_solution_hydrogens geom
_atom_sites_solution_primary direct
_atom_sites_solution_secondary difmap
_audit_creation_date 2015-10-19T10:28:49-00:00
_audit_creation_method 'WinGX routine CIF_UPDATE'
_cell_angle_alpha 90
_cell_angle_beta 101.058(2)
_cell_angle_gamma 90
_cell_formula_units_Z 4
_cell_length_a 14.3169(6)
_cell_length_b 14.1808(6)
_cell_length_c 19.3002(9)
_cell_measurement_temperature 100(2)
_cell_volume 3845.7(3)
_computing_cell_refinement 'SAINTPLUS 8.18C (Bruker APEX2, 2011)'
_computing_data_collection 'SMART 5.622 (Bruker AXS, 2001)'
_computing_data_reduction 'SAINTPLUS 8.18C (Bruker APEX2, 2011)'
_computing_molecular_graphics 'Ortep-3 V1.08 (Farrugia, 2001)'
_computing_structure_refinement 'SHELXL-97 (Sheldrick, 2008)'
_computing_structure_solution 'SHELXS-97 (Sheldrick, 2008)'
_diffrn_ambient_temperature 100(2)
_diffrn_measured_fraction_theta_full 0.999
_diffrn_measured_fraction_theta_max 0.999
_diffrn_measurement_device_type 'Bruker APEX-CCD'
_diffrn_measurement_method omega-scans
_diffrn_radiation_monochromator graphite
_diffrn_radiation_type MoK\a
_diffrn_radiation_wavelength 0.71073
_diffrn_reflns_av_R_equivalents 0.0558
_diffrn_reflns_av_unetI/netI 0.0381
_diffrn_reflns_limit_h_max 17
_diffrn_reflns_limit_h_min -17
_diffrn_reflns_limit_k_max 16
_diffrn_reflns_limit_k_min -16
_diffrn_reflns_limit_l_max 22
_diffrn_reflns_limit_l_min -22
_diffrn_reflns_number 45827
_diffrn_reflns_theta_full 25
_diffrn_reflns_theta_max 25
_diffrn_reflns_theta_min 1.45
_exptl_absorpt_coefficient_mu 0.751
_exptl_absorpt_correction_T_max 0.9493
_exptl_absorpt_correction_T_min 0.8583
_exptl_absorpt_correction_type empirical
_exptl_absorpt_process_details 'Sadabs 2008 (Bruker AXS, 2008)'
_exptl_crystal_colour orange
_exptl_crystal_density_diffrn 1.404
_exptl_crystal_density_method 'not measured'
_exptl_crystal_description block
_exptl_crystal_F_000 1672
_exptl_crystal_size_max 0.21
_exptl_crystal_size_mid 0.14
_exptl_crystal_size_min 0.07
_refine_diff_density_max 0.748
_refine_diff_density_min -0.678
_refine_diff_density_rms 0.074
_refine_ls_extinction_method none
_refine_ls_goodness_of_fit_ref 1.053
_refine_ls_hydrogen_treatment riding
_refine_ls_matrix_type full
_refine_ls_number_parameters 425
_refine_ls_number_reflns 6759
_refine_ls_number_restraints 0
_refine_ls_restrained_S_all 1.053
_refine_ls_R_factor_all 0.0511
_refine_ls_R_factor_gt 0.0336
_refine_ls_shift/su_max 0.001
_refine_ls_shift/su_mean 0
_refine_ls_structure_factor_coef Fsqd
_refine_ls_weighting_details 'calc w=1/[\s^2^(Fo^2^)+(0.0314P)^2^+4.4761P] where P=(Fo^2^+2Fc^2^)/3'
_refine_ls_weighting_scheme calc
_refine_ls_wR_factor_gt 0.0726
_refine_ls_wR_factor_ref 0.0796
_reflns_number_gt 5356
_reflns_number_total 6759
_reflns_threshold_expression >2sigma(I)
_cod_data_source_file om5b00903_si_002.cif
_cod_data_source_block sad
_cod_depositor_comments 'Adding full bibliography for 4086366--4086378.cif.'
_cod_original_sg_symbol_H-M P2(1)/c
_cod_database_code 4086375

loop_
_symmetry_equiv_pos_as_xyz
'x, y, z'
'-x, y+1/2, -z+1/2'
'-x, -y, -z'
'x, -y-1/2, z-1/2'

loop_
_atom_site_label
_atom_site_type_symbol
_atom_site_fract_x
_atom_site_fract_y
_atom_site_fract_z
_atom_site_U_iso_or_equiv
_atom_site_adp_type
_atom_site_occupancy
_atom_site_symmetry_multiplicity
_atom_site_calc_flag
_atom_site_refinement_flags
Pd1 Pd 0.276590(16) 0.974940(17) 0.227889(13) 0.01745(8) Uani 1 1 d .
Cl1 Cl 0.41994(5) 1.01940(6) 0.30108(4) 0.02393(18) Uani 1 1 d .
S1 S 0.13739(6) 0.90835(6) 0.16524(4) 0.02488(19) Uani 1 1 d .
P1 P 0.15615(6) 0.83416(6) 0.25718(5) 0.01986(19) Uani 1 1 d .
P2 P 0.33494(5) 1.01996(6) 0.12881(4) 0.01834(18) Uani 1 1 d .
Si1 Si 0.16677(6) 0.99777(6) 0.36798(5) 0.0234(2) Uani 1 1 d .
N1 N 0.2837(3) 0.8844(3) 0.48287(19) 0.0649(8) Uani 1 1 d .
C1 C 0.2248(2) 0.9139(2) 0.31475(17) 0.0218(7) Uani 1 1 d .
H1 H 0.2775 0.8797 0.3463 0.026 Uiso 1 1 calc R
C2 C 0.2216(2) 0.7259(2) 0.25162(16) 0.0202(7) Uani 1 1 d .
C3 C 0.3212(2) 0.7243(2) 0.26606(17) 0.0237(7) Uani 1 1 d .
H3 H 0.356 0.7796 0.2824 0.028 Uiso 1 1 calc R
C4 C 0.3683(2) 0.6421(2) 0.25641(18) 0.0272(8) Uani 1 1 d .
H4 H 0.4359 0.6412 0.266 0.033 Uiso 1 1 calc R
C5 C 0.3191(2) 0.5618(3) 0.23316(19) 0.0306(8) Uani 1 1 d .
H5 H 0.3527 0.5058 0.2265 0.037 Uiso 1 1 calc R
C6 C 0.2205(2) 0.5618(3) 0.2194(2) 0.0319(8) Uani 1 1 d .
H6 H 0.1863 0.5059 0.2038 0.038 Uiso 1 1 calc R
C7 C 0.1725(2) 0.6438(2) 0.22844(18) 0.0280(8) Uani 1 1 d .
H7 H 0.1049 0.6441 0.2187 0.034 Uiso 1 1 calc R
C8 C 0.0434(2) 0.7967(2) 0.27658(18) 0.0241(8) Uani 1 1 d .
C9 C 0.0424(2) 0.7412(3) 0.3362(2) 0.0329(9) Uani 1 1 d .
H9 H 0.1008 0.7219 0.3648 0.039 Uiso 1 1 calc R
C10 C -0.0424(3) 0.7140(3) 0.3539(2) 0.0445(10) Uani 1 1 d .
H10 H -0.0424 0.6762 0.3945 0.053 Uiso 1 1 calc R
C11 C -0.1270(3) 0.7419(3) 0.3125(3) 0.0496(12) Uani 1 1 d .
H11 H -0.1854 0.7229 0.3247 0.059 Uiso 1 1 calc R
C12 C -0.1282(3) 0.7967(3) 0.2539(3) 0.0460(11) Uani 1 1 d .
H12 H -0.1871 0.8162 0.226 0.055 Uiso 1 1 calc R
C13 C -0.0422(2) 0.8241(2) 0.2352(2) 0.0342(9) Uani 1 1 d .
H13 H -0.0427 0.8613 0.1941 0.041 Uiso 1 1 calc R
C14 C 0.1207(3) 0.9287(3) 0.4382(2) 0.0386(10) Uani 1 1 d .
C15 C 0.0245(3) 0.9219(3) 0.4413(3) 0.0551(13) Uani 1 1 d .
H15 H -0.0211 0.9577 0.4098 0.066 Uiso 1 1 calc R
C16 C -0.0054(4) 0.8613(4) 0.4918(3) 0.0722(17) Uani 1 1 d .
H16 H -0.0709 0.8569 0.4943 0.087 Uiso 1 1 calc R
C17 C 0.0614(6) 0.8089(4) 0.5369(3) 0.084(2) Uani 1 1 d .
H17 H 0.0412 0.7678 0.57 0.101 Uiso 1 1 calc R
C18 C 0.1548(5) 0.8153(4) 0.5349(3) 0.0776(18) Uani 1 1 d .
H18 H 0.1998 0.7788 0.5664 0.093 Uiso 1 1 calc R
C19 C 0.1855(4) 0.8753(3) 0.4865(2) 0.0510(12) Uani 1 1 d .
C20 C 0.3379(4) 0.9354(3) 0.5439(2) 0.0649(8) Uani 1 1 d .
H20A H 0.4038 0.9437 0.5376 0.097 Uiso 1 1 calc R
H20B H 0.3373 0.8993 0.587 0.097 Uiso 1 1 calc R
H20C H 0.3089 0.9973 0.5476 0.097 Uiso 1 1 calc R
C21 C 0.3290(4) 0.7944(3) 0.4726(2) 0.0649(8) Uani 1 1 d .
H21A H 0.2898 0.7602 0.4334 0.097 Uiso 1 1 calc R
H21B H 0.3355 0.7567 0.5158 0.097 Uiso 1 1 calc R
H21C H 0.3921 0.8061 0.4617 0.097 Uiso 1 1 calc R
C22 C 0.2500(3) 1.0938(3) 0.4049(2) 0.0404(10) Uani 1 1 d .
H22A H 0.2635 1.1334 0.3664 0.061 Uiso 1 1 calc R
H22B H 0.3095 1.0663 0.4306 0.061 Uiso 1 1 calc R
H22C H 0.221 1.1323 0.4373 0.061 Uiso 1 1 calc R
C23 C 0.0619(3) 1.0550(3) 0.3122(2) 0.0375(9) Uani 1 1 d .
H23A H 0.0824 1.0901 0.274 0.056 Uiso 1 1 calc R
H23B H 0.0324 1.0984 0.3412 0.056 Uiso 1 1 calc R
H23C H 0.0157 1.0067 0.2921 0.056 Uiso 1 1 calc R
C24 C 0.4356(2) 0.9421(2) 0.12636(16) 0.0211(7) Uani 1 1 d .
C25 C 0.5252(2) 0.9722(3) 0.11900(18) 0.0297(8) Uani 1 1 d .
H25 H 0.5364 1.0371 0.1115 0.036 Uiso 1 1 calc R
C26 C 0.5989(2) 0.9071(3) 0.12255(19) 0.0381(10) Uani 1 1 d .
H26 H 0.6604 0.928 0.118 0.046 Uiso 1 1 calc R
C27 C 0.5831(3) 0.8130(3) 0.13257(19) 0.0375(9) Uani 1 1 d .
H27 H 0.6337 0.7691 0.1347 0.045 Uiso 1 1 calc R
C28 C 0.4948(3) 0.7822(3) 0.13959(18) 0.0333(9) Uani 1 1 d .
H28 H 0.4838 0.717 0.146 0.04 Uiso 1 1 calc R
C29 C 0.4217(2) 0.8465(2) 0.13726(17) 0.0262(8) Uani 1 1 d .
H29 H 0.3609 0.825 0.1432 0.031 Uiso 1 1 calc R
C30 C 0.2565(2) 1.0027(2) 0.04285(17) 0.0215(7) Uani 1 1 d .
C31 C 0.2813(3) 0.9493(2) -0.01111(18) 0.0316(9) Uani 1 1 d .
H31 H 0.3411 0.918 -0.0038 0.038 Uiso 1 1 calc R
C32 C 0.2191(3) 0.9413(3) -0.0759(2) 0.0411(10) Uani 1 1 d .
H32 H 0.2368 0.9052 -0.1128 0.049 Uiso 1 1 calc R
C33 C 0.1321(3) 0.9857(3) -0.0863(2) 0.0358(9) Uani 1 1 d .
H33 H 0.0894 0.9798 -0.1303 0.043 Uiso 1 1 calc R
C34 C 0.1068(3) 1.0387(3) -0.0331(2) 0.0367(9) Uani 1 1 d .
H34 H 0.0469 1.0696 -0.0403 0.044 Uiso 1 1 calc R
C35 C 0.1690(2) 1.0469(3) 0.03121(19) 0.0314(8) Uani 1 1 d .
H35 H 0.1512 1.0834 0.0678 0.038 Uiso 1 1 calc R
C36 C 0.3744(2) 1.1408(2) 0.12117(16) 0.0199(7) Uani 1 1 d .
C37 C 0.3918(3) 1.1749(3) 0.05720(19) 0.0376(10) Uani 1 1 d .
H37 H 0.3837 1.1344 0.0173 0.045 Uiso 1 1 calc R
C38 C 0.4206(3) 1.2671(3) 0.0511(2) 0.0453(11) Uani 1 1 d .
H38 H 0.4317 1.2898 0.007 0.054 Uiso 1 1 calc R
C39 C 0.4334(3) 1.3261(3) 0.10904(19) 0.0367(9) Uani 1 1 d .
H39 H 0.454 1.3892 0.1049 0.044 Uiso 1 1 calc R
C40 C 0.4164(2) 1.2939(2) 0.17292(18) 0.0257(8) Uani 1 1 d .
H40 H 0.4252 1.3346 0.2127 0.031 Uiso 1 1 calc R
C41 C 0.3861(2) 1.2013(2) 0.17889(17) 0.0212(7) Uani 1 1 d .
H41 H 0.3734 1.1794 0.2227 0.025 Uiso 1 1 calc R

loop_
_atom_site_aniso_label
_atom_site_aniso_U_11
_atom_site_aniso_U_22
_atom_site_aniso_U_33
_atom_site_aniso_U_23
_atom_site_aniso_U_13
_atom_site_aniso_U_12
Pd1 0.01718(13) 0.01914(13) 0.01631(13) 0.00252(11) 0.00396(9) -0.00141(10)
Cl1 0.0218(4) 0.0267(4) 0.0218(4) 0.0037(4) 0.0006(3) -0.0041(3)
S1 0.0224(4) 0.0272(5) 0.0231(5) 0.0045(4) -0.0005(3) -0.0043(3)
P1 0.0161(4) 0.0217(4) 0.0220(5) 0.0024(4) 0.0041(3) -0.0014(3)
P2 0.0200(4) 0.0195(4) 0.0156(4) 0.0001(4) 0.0036(3) -0.0022(3)
Si1 0.0255(5) 0.0227(5) 0.0235(5) 0.0016(4) 0.0082(4) 0.0011(4)
N1 0.095(2) 0.0521(16) 0.0365(14) -0.0094(12) -0.0156(14) 0.0199(15)
C1 0.0191(16) 0.0263(18) 0.0205(18) 0.0052(14) 0.0050(13) 0.0005(14)
C2 0.0210(17) 0.0213(17) 0.0189(17) 0.0055(14) 0.0057(14) -0.0004(13)
C3 0.0199(17) 0.0267(18) 0.0238(18) 0.0022(15) 0.0026(14) -0.0024(14)
C4 0.0201(17) 0.035(2) 0.027(2) 0.0061(16) 0.0047(15) 0.0050(15)
C5 0.034(2) 0.0289(19) 0.030(2) 0.0001(16) 0.0091(16) 0.0072(16)
C6 0.033(2) 0.0240(18) 0.038(2) -0.0058(17) 0.0043(17) -0.0031(16)
C7 0.0244(18) 0.033(2) 0.027(2) 0.0004(16) 0.0046(15) -0.0018(15)
C8 0.0185(17) 0.0198(17) 0.035(2) -0.0028(15) 0.0071(15) -0.0019(13)
C9 0.0275(19) 0.039(2) 0.034(2) -0.0014(18) 0.0117(17) -0.0063(16)
C10 0.034(2) 0.055(3) 0.050(3) 0.000(2) 0.020(2) -0.015(2)
C11 0.035(2) 0.047(3) 0.074(3) -0.007(2) 0.030(2) -0.0130(19)
C12 0.0183(19) 0.039(2) 0.078(3) -0.005(2) 0.003(2) 0.0005(17)
C13 0.0254(19) 0.026(2) 0.050(2) 0.0012(18) 0.0030(17) -0.0010(15)
C14 0.060(3) 0.029(2) 0.033(2) -0.0055(18) 0.024(2) -0.0023(19)
C15 0.077(3) 0.041(3) 0.064(3) -0.014(2) 0.054(3) -0.011(2)
C16 0.104(4) 0.056(3) 0.077(4) -0.032(3) 0.069(4) -0.029(3)
C17 0.159(7) 0.054(4) 0.052(4) -0.008(3) 0.055(4) -0.029(4)
C18 0.157(6) 0.046(3) 0.034(3) 0.006(2) 0.028(3) -0.014(3)
C19 0.105(4) 0.028(2) 0.021(2) -0.0057(18) 0.013(2) -0.002(2)
C20 0.095(2) 0.0521(16) 0.0365(14) -0.0094(12) -0.0156(14) 0.0199(15)
C21 0.095(2) 0.0521(16) 0.0365(14) -0.0094(12) -0.0156(14) 0.0199(15)
C22 0.040(2) 0.033(2) 0.049(3) -0.0109(19) 0.0129(19) -0.0040(17)
C23 0.036(2) 0.033(2) 0.043(2) 0.0007(18) 0.0057(18) 0.0108(17)
C24 0.0235(17) 0.0293(18) 0.0102(16) -0.0031(14) 0.0021(13) 0.0004(14)
C25 0.0303(19) 0.038(2) 0.0231(18) -0.0085(17) 0.0105(15) -0.0006(17)
C26 0.0223(19) 0.062(3) 0.032(2) -0.014(2) 0.0112(16) -0.0008(18)
C27 0.036(2) 0.052(3) 0.023(2) -0.0085(18) 0.0032(16) 0.0188(19)
C28 0.043(2) 0.035(2) 0.0199(19) 0.0015(16) -0.0008(16) 0.0129(17)
C29 0.0268(18) 0.030(2) 0.0213(18) 0.0013(15) 0.0030(15) 0.0047(15)
C30 0.0244(17) 0.0196(18) 0.0201(17) 0.0027(13) 0.0034(14) -0.0038(13)
C31 0.034(2) 0.031(2) 0.026(2) -0.0062(16) -0.0026(16) 0.0041(16)
C32 0.051(3) 0.036(2) 0.030(2) -0.0100(18) -0.0080(19) 0.0063(19)
C33 0.041(2) 0.031(2) 0.027(2) 0.0024(17) -0.0139(17) -0.0061(17)
C34 0.029(2) 0.043(2) 0.034(2) 0.0089(19) -0.0033(17) 0.0043(17)
C35 0.0298(19) 0.038(2) 0.0250(19) -0.0033(16) 0.0024(15) 0.0069(16)
C36 0.0198(16) 0.0206(17) 0.0183(17) 0.0015(14) 0.0014(13) -0.0029(13)
C37 0.057(3) 0.037(2) 0.0186(19) -0.0014(17) 0.0078(18) -0.0183(19)
C38 0.074(3) 0.039(2) 0.021(2) 0.0064(18) 0.004(2) -0.025(2)
C39 0.052(2) 0.024(2) 0.030(2) 0.0079(17) -0.0023(18) -0.0122(17)
C40 0.0314(19) 0.0203(17) 0.0235(19) -0.0026(15) 0.0005(15) 0.0008(14)
C41 0.0196(16) 0.0237(18) 0.0206(17) 0.0017(14) 0.0041(13) 0.0043(13)

loop_
_atom_type_symbol
_atom_type_description
_atom_type_scat_dispersion_real
_atom_type_scat_dispersion_imag
_atom_type_scat_source
C C 0.0033 0.0016 'International Tables Vol C Tables 4.2.6.8 and 6.1.1.4'
H H 0 0 'International Tables Vol C Tables 4.2.6.8 and 6.1.1.4'
N N 0.0061 0.0033 'International Tables Vol C Tables 4.2.6.8 and 6.1.1.4'
Si Si 0.0817 0.0704 'International Tables Vol C Tables 4.2.6.8 and 6.1.1.4'
P P 0.1023 0.0942 'International Tables Vol C Tables 4.2.6.8 and 6.1.1.4'
S S 0.1246 0.1234 'International Tables Vol C Tables 4.2.6.8 and 6.1.1.4'
Cl Cl 0.1484 0.1585 'International Tables Vol C Tables 4.2.6.8 and 6.1.1.4'
Pd Pd -0.9988 1.0072 'International Tables Vol C Tables 4.2.6.8 and 6.1.1.4'

loop_
_geom_angle_atom_site_label_1
_geom_angle_atom_site_label_2
_geom_angle_atom_site_label_3
_geom_angle
C1 Pd1 P2 172.15(9)
C1 Pd1 S1 81.49(9)
P2 Pd1 S1 95.25(3)
C1 Pd1 Cl1 91.80(9)
P2 Pd1 Cl1 90.61(3)
S1 Pd1 Cl1 170.85(3)
C1 Pd1 P1 39.24(9)
P2 Pd1 P1 134.80(3)
S1 Pd1 P1 46.14(3)
Cl1 Pd1 P1 125.38(3)
P1 S1 Pd1 78.46(4)
C1 P1 C8 118.32(15)
C1 P1 C2 110.55(15)
C8 P1 C2 104.85(15)
C1 P1 S1 100.57(11)
C8 P1 S1 111.04(12)
C2 P1 S1 111.67(11)
C1 P1 Pd1 50.72(10)
C8 P1 Pd1 150.67(11)
C2 P1 Pd1 104.44(10)
S1 P1 Pd1 55.40(3)
C36 P2 C24 108.03(15)
C36 P2 C30 101.45(14)
C24 P2 C30 104.21(14)
C36 P2 Pd1 119.53(11)
C24 P2 Pd1 105.43(10)
C30 P2 Pd1 117.04(11)
C23 Si1 C22 106.82(18)
C23 Si1 C1 110.80(16)
C22 Si1 C1 110.92(16)
C23 Si1 C14 106.72(18)
C22 Si1 C14 113.01(18)
C1 Si1 C14 108.50(15)
C19 N1 C21 113.3(4)
C19 N1 C20 112.3(4)
C21 N1 C20 111.0(4)
P1 C1 Si1 120.38(17)
P1 C1 Pd1 90.04(14)
Si1 C1 Pd1 115.53(16)
C7 C2 C3 119.0(3)
C7 C2 P1 119.5(2)
C3 C2 P1 121.4(2)
C4 C3 C2 119.6(3)
C5 C4 C3 120.9(3)
C4 C5 C6 120.3(3)
C7 C6 C5 119.4(3)
C6 C7 C2 120.9(3)
C13 C8 C9 119.1(3)
C13 C8 P1 121.7(3)
C9 C8 P1 119.2(2)
C10 C9 C8 120.7(4)
C11 C10 C9 119.7(4)
C12 C11 C10 120.8(4)
C11 C12 C13 119.8(4)
C8 C13 C12 119.8(4)
C15 C14 C19 117.8(4)
C15 C14 Si1 123.4(3)
C19 C14 Si1 118.7(3)
C14 C15 C16 120.0(5)
C17 C16 C15 119.5(5)
C18 C17 C16 121.1(5)
C17 C18 C19 120.1(6)
C18 C19 C14 121.4(5)
C18 C19 N1 121.8(5)
C14 C19 N1 116.7(4)
C25 C24 C29 118.5(3)
C25 C24 P2 124.6(3)
C29 C24 P2 116.8(2)
C24 C25 C26 119.9(4)
C27 C26 C25 120.5(3)
C28 C27 C26 120.2(3)
C27 C28 C29 119.6(4)
C28 C29 C24 121.2(3)
C35 C30 C31 118.7(3)
C35 C30 P2 117.8(3)
C31 C30 P2 123.5(3)
C30 C31 C32 120.4(3)
C33 C32 C31 119.9(4)
C32 C33 C34 120.0(3)
C33 C34 C35 119.9(3)
C30 C35 C34 121.0(3)
C41 C36 C37 118.8(3)
C41 C36 P2 120.5(2)
C37 C36 P2 120.7(3)
C38 C37 C36 120.7(3)
C39 C38 C37 119.9(3)
C40 C39 C38 120.3(3)
C39 C40 C41 119.8(3)
C36 C41 C40 120.4(3)

loop_
_geom_bond_atom_site_label_1
_geom_bond_atom_site_label_2
_geom_bond_distance
Pd1 C1 2.141(3)
Pd1 P2 2.3183(8)
Pd1 S1 2.3241(8)
Pd1 Cl1 2.3437(8)
Pd1 P1 2.7663(8)
S1 P1 2.0359(12)
P1 C1 1.750(3)
P1 C8 1.806(3)
P1 C2 1.813(3)
P2 C36 1.820(3)
P2 C24 1.823(3)
P2 C30 1.833(3)
Si1 C23 1.857(4)
Si1 C22 1.859(4)
Si1 C1 1.867(3)
Si1 C14 1.890(4)
N1 C19 1.427(6)
N1 C21 1.462(6)
N1 C20 1.470(5)
C2 C7 1.390(5)
C2 C3 1.399(4)
C3 C4 1.377(5)
C4 C5 1.369(5)
C5 C6 1.385(5)
C6 C7 1.379(5)
C8 C13 1.384(5)
C8 C9 1.396(5)
C9 C10 1.378(5)
C10 C11 1.374(6)
C11 C12 1.370(6)
C12 C13 1.402(5)
C14 C15 1.394(6)
C14 C19 1.404(6)
C15 C16 1.426(7)
C16 C17 1.380(8)
C17 C18 1.349(8)
C18 C19 1.395(6)
C24 C25 1.385(5)
C24 C29 1.392(5)
C25 C26 1.394(5)
C26 C27 1.373(6)
C27 C28 1.369(5)
C28 C29 1.381(5)
C30 C35 1.380(5)
C30 C31 1.387(5)
C31 C32 1.393(5)
C32 C33 1.376(5)
C33 C34 1.377(5)
C34 C35 1.386(5)
C36 C41 1.390(4)
C36 C37 1.392(5)
C37 C38 1.383(5)
C38 C39 1.381(5)
C39 C40 1.380(5)
C40 C41 1.394(5)
